data_7706665
loop_
_publ_author_name
'Podda, Enrico'
'Coles, Simon J.'
'Horton, Peter N.'
'Lickiss, Paul D.'
'Bull, Okpara S.'
'Orton, James B.'
'Pintus, Anna'
'Pugh, David'
'Carla Aragoni, M.'
'Davies, Robert P.'

_publ_section_title
;
 First example of solid-state luminescent borasiloxane-based chiral
 helices assembled through N-B bonds.
;
_journal_issue 11
_journal_name_full 'Dalton transactions (Cambridge, England : 2003)'
_journal_page_first 3782
_journal_page_last 3785
_journal_paper_doi 10.1039/d1dt00114k
_journal_volume 50
_journal_year 2021
_chemical_formula_moiety 'C36 H26 B2 F4 O4 Si2'
_chemical_formula_sum 'C36 H26 B2 F4 O4 Si2'
_chemical_formula_weight 676.37
_chemical_name_systematic '4,8-bis(3,5-difluorophenyl)-2,2,6,6-tetraphenyl- 1,3,5,7,2,6,4,8-tetraoxadisiladiborocane'
_space_group_crystal_system triclinic
_space_group_IT_number 2
_space_group_name_Hall '-P 1'
_space_group_name_H-M_alt 'P -1'
_atom_sites_solution_hydrogens geom
_audit_creation_method SHELXL-2016/4
_audit_update_record
;
2020-12-21 deposited with the CCDC.	2021-02-19 downloaded from the CCDC.
;
_cell_angle_alpha 71.173(4)
_cell_angle_beta 82.544(3)
_cell_angle_gamma 89.851(3)
_cell_formula_units_Z 2
_cell_length_a 8.7686(3)
_cell_length_b 12.6193(5)
_cell_length_c 15.6914(7)
_cell_measurement_reflns_used 2920
_cell_measurement_temperature 172.95(10)
_cell_measurement_theta_max 27.3840
_cell_measurement_theta_min 2.5650
_cell_volume 1628.09(12)
_computing_cell_refinement 'CrysAlisPro 1.171.38.46 (Rigaku OD, 2015)'
_computing_data_collection 'CrysAlisPro 1.171.38.46 (Rigaku OD, 2015)'
_computing_data_reduction 'CrysAlisPro 1.171.38.46 (Rigaku OD, 2015)'
_computing_molecular_graphics 'ORTEP-3, Crystalmaker'
_computing_publication_material 'WinGX, enCIFer'
_computing_structure_refinement 'SHELXL-2016/4 (Sheldrick, 2016)'
_computing_structure_solution 'Olex-2, SHELXS'
_diffrn_ambient_environment N~2~
_diffrn_ambient_temperature 172.95(10)
_diffrn_detector 'CCD plate'
_diffrn_detector_area_resol_mean 16.0382
_diffrn_detector_type Eos
_diffrn_measured_fraction_theta_full 0.987
_diffrn_measured_fraction_theta_max 0.987
_diffrn_measurement_device 'four-circle diffractometer'
_diffrn_measurement_device_type 'Xcalibur, Eos'
_diffrn_radiation_monochromator graphite
_diffrn_radiation_probe x-ray
_diffrn_radiation_type 'Mo K\a'
_diffrn_radiation_wavelength 0.71073
_diffrn_reflns_av_R_equivalents 0.0201
_diffrn_reflns_av_unetI/netI 0.0622
_diffrn_reflns_Laue_measured_fraction_full 0.987
_diffrn_reflns_Laue_measured_fraction_max 0.987
_diffrn_reflns_limit_h_max 10
_diffrn_reflns_limit_h_min -9
_diffrn_reflns_limit_k_max 15
_diffrn_reflns_limit_k_min -14
_diffrn_reflns_limit_l_max 18
_diffrn_reflns_limit_l_min -18
_diffrn_reflns_number 8704
_diffrn_reflns_point_group_measured_fraction_full 0.987
_diffrn_reflns_point_group_measured_fraction_max 0.987
_diffrn_reflns_theta_full 25.023
_diffrn_reflns_theta_max 25.023
_diffrn_reflns_theta_min 2.958
_diffrn_source 'fine-focus sealed X-ray tube'
_diffrn_source_type 'Enhance (Mo) X-ray Source'
_exptl_absorpt_coefficient_mu 0.172
_exptl_absorpt_correction_T_max 1.00000
_exptl_absorpt_correction_T_min 0.97853
_exptl_absorpt_correction_type multi-scan
_exptl_absorpt_process_details
;
CrysAlisPro 1.171.38.46 (Rigaku Oxford Diffraction, 2015)
Empirical absorption correction using spherical harmonics,
 implemented in SCALE3 ABSPACK scaling algorithm.
;
_exptl_crystal_colour colourless
_exptl_crystal_density_diffrn 1.380
_exptl_crystal_description block
_exptl_crystal_F_000 696
_exptl_crystal_preparation Luminescent
_exptl_crystal_size_max 0.300
_exptl_crystal_size_mid 0.200
_exptl_crystal_size_min 0.200
_refine_diff_density_max 0.462
_refine_diff_density_min -0.451
_refine_diff_density_rms 0.049
_refine_ls_extinction_method none
_refine_ls_goodness_of_fit_ref 1.048
_refine_ls_hydrogen_treatment constr
_refine_ls_matrix_type full
_refine_ls_number_parameters 433
_refine_ls_number_reflns 5686
_refine_ls_number_restraints 0
_refine_ls_restrained_S_all 1.048
_refine_ls_R_factor_all 0.0832
_refine_ls_R_factor_gt 0.0498
_refine_ls_shift/su_max 0.009
_refine_ls_shift/su_mean 0.001
_refine_ls_structure_factor_coef Fsqd
_refine_ls_weighting_details 'w=1/[\s^2^(Fo^2^)+(0.0539P)^2^] where P=(Fo^2^+2Fc^2^)/3'
_refine_ls_weighting_scheme calc
_refine_ls_wR_factor_gt 0.1085
_refine_ls_wR_factor_ref 0.1209
_reflns_Friedel_coverage 0.000
_reflns_number_gt 3868
_reflns_number_total 5686
_reflns_threshold_expression 'I > 2\s(I)'
_cod_data_source_file d1dt00114k2.cif
_cod_data_source_block Compound_3
_cod_depositor_comments 'Adding full bibliography for 7706663--7706667.cif.'
_cod_database_code 7706665
_shelx_shelxl_version_number 2016/4
_shelx_space_group_comment
;
The symmetry employed for this shelxl refinement is uniquely defined
by the following loop, which should always be used as a source of
symmetry information in preference to the above space-group names.
They are only intended as comments.
;
_shelx_estimated_absorpt_t_min 0.950
_shelx_estimated_absorpt_t_max 0.966
_oxdiff_exptl_absorpt_empirical_full_min 0.969
_oxdiff_exptl_absorpt_empirical_full_max 1.030
_oxdiff_exptl_absorpt_empirical_details
;
Empirical correction (ABSPACK) includes:
- Absorption correction using spherical harmonics
- Frame scaling
;

loop_
_space_group_symop_operation_xyz
'x, y, z'
'-x, -y, -z'

loop_
_atom_site_label
_atom_site_type_symbol
_atom_site_fract_x
_atom_site_fract_y
_atom_site_fract_z
_atom_site_U_iso_or_equiv
_atom_site_adp_type
_atom_site_occupancy
_atom_site_site_symmetry_order
_atom_site_calc_flag
_atom_site_refinement_flags_posn
_atom_site_refinement_flags_adp
_atom_site_refinement_flags_occupancy
_atom_site_disorder_assembly
_atom_site_disorder_group
C1 C 0.3981(3) 0.2466(2) 0.54127(19) 0.0340(7) Uani 1 1 d . . . . .
C2 C 0.3985(3) 0.1374(2) 0.5389(2) 0.0402(7) Uani 1 1 d . . . . .
H2 H 0.483903 0.114211 0.506335 0.048 Uiso 1 1 calc R U . . .
C3 C 0.2775(4) 0.0625(3) 0.5827(2) 0.0500(8) Uani 1 1 d . . . . .
H3 H 0.279904 -0.011528 0.579822 0.060 Uiso 1 1 calc R U . . .
C4 C 0.1536(4) 0.0935(3) 0.6306(2) 0.0545(9) Uani 1 1 d . . . . .
H4 H 0.070886 0.040960 0.661109 0.065 Uiso 1 1 calc R U . . .
C5 C 0.1492(4) 0.2012(3) 0.6344(2) 0.0607(10) Uani 1 1 d . . . . .
H5 H 0.063855 0.222971 0.667911 0.073 Uiso 1 1 calc R U . . .
C6 C 0.2694(3) 0.2770(3) 0.5892(2) 0.0495(9) Uani 1 1 d . . . . .
H6 H 0.264457 0.351592 0.590677 0.059 Uiso 1 1 calc R U . . .
C7 C 0.7254(3) 0.2980(2) 0.42723(19) 0.0323(7) Uani 1 1 d . . . . .
C8 C 0.8757(3) 0.3045(3) 0.4459(2) 0.0467(8) Uani 1 1 d . . . . .
H8 H 0.895261 0.332565 0.492933 0.056 Uiso 1 1 calc R U . . .
C9 C 0.9963(4) 0.2703(3) 0.3963(2) 0.0592(10) Uani 1 1 d . . . . .
H9 H 1.097966 0.274520 0.410132 0.071 Uiso 1 1 calc R U . . .
C10 C 0.9714(4) 0.2301(3) 0.3272(2) 0.0533(9) Uani 1 1 d . . . . .
H10 H 1.055254 0.208011 0.292847 0.064 Uiso 1 1 calc R U . . .
C11 C 0.8227(3) 0.2224(2) 0.3085(2) 0.0450(8) Uani 1 1 d . . . . .
H11 H 0.803624 0.193913 0.261582 0.054 Uiso 1 1 calc R U . . .
C12 C 0.7023(3) 0.2560(2) 0.3581(2) 0.0372(7) Uani 1 1 d . . . . .
H12 H 0.600742 0.250246 0.344632 0.045 Uiso 1 1 calc R U . . .
C13 C 0.3183(3) 0.5519(2) 0.30147(19) 0.0317(7) Uani 1 1 d . . . . .
C14 C 0.2316(3) 0.6445(2) 0.2655(2) 0.0362(7) Uani 1 1 d . . . . .
H14 H 0.220026 0.701159 0.293374 0.043 Uiso 1 1 calc R U . . .
C15 C 0.1631(3) 0.6535(3) 0.1902(2) 0.0424(8) Uani 1 1 d . . . . .
C16 C 0.1713(3) 0.5719(3) 0.1483(2) 0.0477(8) Uani 1 1 d . . . . .
H16 H 0.121454 0.578327 0.096701 0.057 Uiso 1 1 calc R U . . .
C17 C 0.2561(3) 0.4813(3) 0.1861(2) 0.0431(8) Uani 1 1 d . . . . .
C18 C 0.3300(3) 0.4704(2) 0.2591(2) 0.0384(7) Uani 1 1 d . . . . .
H18 H 0.389777 0.406946 0.281260 0.046 Uiso 1 1 calc R U . . .
C19 C 0.8019(3) 0.0902(2) 0.09345(18) 0.0288(6) Uani 1 1 d . . . . .
C20 C 0.9146(3) 0.0135(3) 0.1154(2) 0.0492(8) Uani 1 1 d . . . . .
H20 H 0.890337 -0.063859 0.127840 0.059 Uiso 1 1 calc R U . . .
C21 C 1.0640(3) 0.0479(3) 0.1195(2) 0.0609(10) Uani 1 1 d . . . . .
H21 H 1.140082 -0.006253 0.134480 0.073 Uiso 1 1 calc R U . . .
C22 C 1.1020(4) 0.1577(3) 0.1025(2) 0.0543(10) Uani 1 1 d . . . . .
H22 H 1.203007 0.180363 0.107012 0.065 Uiso 1 1 calc R U . . .
C23 C 0.9920(4) 0.2353(3) 0.0786(2) 0.0552(9) Uani 1 1 d . . . . .
H23 H 1.018505 0.312519 0.064635 0.066 Uiso 1 1 calc R U . . .
C24 C 0.8431(3) 0.2031(2) 0.0745(2) 0.0415(8) Uani 1 1 d . . . . .
H24 H 0.768363 0.258184 0.058664 0.050 Uiso 1 1 calc R U . . .
C25 C 0.4744(3) 0.0330(2) 0.20193(18) 0.0279(6) Uani 1 1 d . . . . .
C26 C 0.3979(3) -0.0683(2) 0.2558(2) 0.0394(7) Uani 1 1 d . . . . .
H26 H 0.415713 -0.133372 0.238563 0.047 Uiso 1 1 calc R U . . .
C27 C 0.2970(3) -0.0764(3) 0.3335(2) 0.0477(8) Uani 1 1 d . . . . .
H27 H 0.245476 -0.146063 0.368204 0.057 Uiso 1 1 calc R U . . .
C28 C 0.2714(3) 0.0166(3) 0.3603(2) 0.0474(8) Uani 1 1 d . . . . .
H28 H 0.201624 0.011731 0.413175 0.057 Uiso 1 1 calc R U . . .
C29 C 0.3482(3) 0.1170(3) 0.3095(2) 0.0487(9) Uani 1 1 d . . . . .
H29 H 0.332937 0.180919 0.328596 0.058 Uiso 1 1 calc R U . . .
C30 C 0.4464(3) 0.1254(2) 0.2318(2) 0.0397(7) Uani 1 1 d . . . . .
H30 H 0.496635 0.195620 0.197360 0.048 Uiso 1 1 calc R U . . .
C31 C 0.3802(3) 0.2805(2) -0.09674(18) 0.0248(6) Uani 1 1 d . . . . .
C32 C 0.3027(3) 0.3033(2) -0.17225(18) 0.0290(6) Uani 1 1 d . . . . .
H32 H 0.291191 0.247580 -0.199980 0.035 Uiso 1 1 calc R U . . .
C33 C 0.2428(3) 0.4069(2) -0.20644(19) 0.0330(7) Uani 1 1 d . . . . .
C34 C 0.2549(3) 0.4907(2) -0.1691(2) 0.0386(7) Uani 1 1 d . . . . .
H34 H 0.211634 0.561540 -0.193015 0.046 Uiso 1 1 calc R U . . .
C35 C 0.3333(3) 0.4659(2) -0.0953(2) 0.0392(7) Uani 1 1 d . . . . .
C36 C 0.3962(3) 0.3650(2) -0.05845(19) 0.0319(7) Uani 1 1 d . . . . .
H36 H 0.450093 0.352354 -0.007521 0.038 Uiso 1 1 calc R U . . .
B1 B 0.3994(3) 0.5401(3) 0.3868(2) 0.0313(8) Uani 1 1 d . . . . .
B2 B 0.4405(3) 0.1608(2) -0.0523(2) 0.0239(7) Uani 1 1 d . . . . .
O1 O 0.6283(2) 0.38417(15) 0.56848(13) 0.0387(5) Uani 1 1 d . . . . .
O2 O 0.4968(2) 0.45535(16) 0.41456(14) 0.0431(5) Uani 1 1 d . . . . .
O3 O 0.6000(2) -0.07629(14) 0.08232(13) 0.0341(5) Uani 1 1 d . . . . .
O4 O 0.53006(19) 0.14329(14) 0.01431(12) 0.0319(5) Uani 1 1 d . . . . .
F1 F 0.0799(2) 0.74526(16) 0.15589(13) 0.0653(6) Uani 1 1 d . . . . .
F2 F 0.2653(2) 0.39991(16) 0.14631(14) 0.0727(6) Uani 1 1 d . . . . .
F3 F 0.16777(19) 0.42918(14) -0.28048(12) 0.0488(4) Uani 1 1 d . . . . .
F4 F 0.3483(2) 0.54823(14) -0.05734(14) 0.0701(6) Uani 1 1 d . . . . .
SI1 Si 0.56114(9) 0.34918(7) 0.48809(6) 0.0334(2) Uani 1 1 d . . . . .
SI2 Si 0.60039(8) 0.04587(6) 0.09493(5) 0.0262(2) Uani 1 1 d . . . . .

loop_
_atom_site_aniso_label
_atom_site_aniso_U_11
_atom_site_aniso_U_22
_atom_site_aniso_U_33
_atom_site_aniso_U_23
_atom_site_aniso_U_13
_atom_site_aniso_U_12
C1 0.0310(15) 0.0453(18) 0.0282(17) -0.0136(15) -0.0081(13) 0.0083(13)
C2 0.0343(16) 0.0467(19) 0.0373(19) -0.0130(16) 0.0017(14) 0.0054(14)
C3 0.052(2) 0.049(2) 0.046(2) -0.0138(18) 0.0025(17) -0.0057(17)
C4 0.0422(19) 0.068(2) 0.049(2) -0.017(2) 0.0032(17) -0.0155(18)
C5 0.0355(18) 0.083(3) 0.066(3) -0.035(2) 0.0114(17) 0.0004(19)
C6 0.0435(18) 0.055(2) 0.057(2) -0.0303(19) -0.0025(17) 0.0024(16)
C7 0.0336(15) 0.0231(15) 0.0346(17) -0.0018(13) -0.0043(13) 0.0030(12)
C8 0.0396(18) 0.058(2) 0.042(2) -0.0151(17) -0.0044(15) 0.0024(16)
C9 0.0354(18) 0.081(3) 0.059(3) -0.022(2) 0.0001(17) 0.0097(18)
C10 0.0448(19) 0.061(2) 0.045(2) -0.0112(19) 0.0092(16) 0.0139(17)
C11 0.0521(19) 0.0442(19) 0.0375(19) -0.0138(16) 0.0000(16) 0.0120(16)
C12 0.0364(16) 0.0356(17) 0.0366(18) -0.0072(15) -0.0053(14) 0.0057(13)
C13 0.0258(14) 0.0302(16) 0.0366(18) -0.0098(14) 0.0020(13) -0.0012(12)
C14 0.0335(15) 0.0401(17) 0.0377(18) -0.0150(15) -0.0084(14) 0.0025(14)
C15 0.0348(16) 0.0463(19) 0.042(2) -0.0073(16) -0.0098(15) 0.0123(15)
C16 0.0416(17) 0.069(2) 0.0358(19) -0.0195(18) -0.0097(15) -0.0036(17)
C17 0.0490(18) 0.0405(19) 0.045(2) -0.0218(17) -0.0053(16) -0.0023(15)
C18 0.0392(16) 0.0365(17) 0.0394(19) -0.0127(15) -0.0042(15) 0.0037(14)
C19 0.0315(14) 0.0328(16) 0.0239(15) -0.0101(13) -0.0073(12) 0.0046(12)
C20 0.0386(17) 0.0437(19) 0.061(2) -0.0084(17) -0.0141(16) 0.0031(15)
C21 0.0305(17) 0.080(3) 0.065(3) -0.009(2) -0.0176(17) 0.0110(18)
C22 0.0314(17) 0.092(3) 0.038(2) -0.019(2) -0.0033(15) -0.0161(19)
C23 0.047(2) 0.062(2) 0.059(2) -0.025(2) -0.0025(18) -0.0201(18)
C24 0.0349(16) 0.0409(18) 0.051(2) -0.0169(16) -0.0065(15) -0.0015(14)
C25 0.0224(13) 0.0324(15) 0.0348(17) -0.0151(14) -0.0139(12) 0.0040(12)
C26 0.0438(17) 0.0349(17) 0.0405(19) -0.0119(15) -0.0105(15) 0.0045(14)
C27 0.0456(18) 0.050(2) 0.041(2) -0.0063(17) -0.0039(16) -0.0004(16)
C28 0.0315(16) 0.077(2) 0.042(2) -0.029(2) -0.0054(15) 0.0057(17)
C29 0.0342(16) 0.060(2) 0.067(2) -0.042(2) -0.0059(17) 0.0042(16)
C30 0.0286(15) 0.0414(18) 0.055(2) -0.0239(17) -0.0048(15) 0.0011(13)
C31 0.0193(12) 0.0237(14) 0.0298(16) -0.0072(13) -0.0011(12) 0.0008(11)
C32 0.0299(14) 0.0253(15) 0.0322(17) -0.0096(13) -0.0052(13) 0.0028(12)
C33 0.0278(14) 0.0349(17) 0.0307(17) -0.0019(14) -0.0069(13) 0.0070(13)
C34 0.0424(17) 0.0182(15) 0.049(2) -0.0032(14) -0.0055(15) 0.0095(13)
C35 0.0466(17) 0.0219(15) 0.051(2) -0.0145(15) -0.0076(16) 0.0016(13)
C36 0.0378(15) 0.0232(15) 0.0371(18) -0.0107(14) -0.0115(14) 0.0016(12)
B1 0.0229(15) 0.0293(18) 0.039(2) -0.0087(16) 0.0002(15) 0.0001(14)
B2 0.0217(15) 0.0235(16) 0.0264(18) -0.0096(14) 0.0005(13) -0.0006(13)
O1 0.0419(11) 0.0338(11) 0.0461(13) -0.0181(10) -0.0132(10) 0.0138(9)
O2 0.0463(11) 0.0384(12) 0.0489(14) -0.0178(11) -0.0125(10) 0.0186(10)
O3 0.0437(11) 0.0245(10) 0.0406(12) -0.0147(9) -0.0186(9) 0.0094(9)
O4 0.0393(10) 0.0228(10) 0.0389(12) -0.0118(9) -0.0203(9) 0.0049(8)
F1 0.0653(12) 0.0731(14) 0.0601(14) -0.0179(11) -0.0287(11) 0.0291(11)
F2 0.1009(16) 0.0687(14) 0.0675(15) -0.0445(13) -0.0214(12) 0.0059(12)
F3 0.0554(10) 0.0461(10) 0.0424(11) -0.0049(9) -0.0231(9) 0.0170(8)
F4 0.1048(16) 0.0305(10) 0.0935(17) -0.0347(11) -0.0422(13) 0.0181(10)
SI1 0.0352(4) 0.0323(5) 0.0339(5) -0.0107(4) -0.0087(4) 0.0071(4)
SI2 0.0296(4) 0.0213(4) 0.0320(5) -0.0109(3) -0.0141(3) 0.0052(3)

loop_
_atom_type_symbol
_atom_type_description
_atom_type_scat_dispersion_real
_atom_type_scat_dispersion_imag
_atom_type_scat_source
C C 0.0033 0.0016 'International Tables Vol C Tables 4.2.6.8 and 6.1.1.4'
H H 0.0000 0.0000 'International Tables Vol C Tables 4.2.6.8 and 6.1.1.4'
B B 0.0013 0.0007 'International Tables Vol C Tables 4.2.6.8 and 6.1.1.4'
O O 0.0106 0.0060 'International Tables Vol C Tables 4.2.6.8 and 6.1.1.4'
F F 0.0171 0.0103 'International Tables Vol C Tables 4.2.6.8 and 6.1.1.4'
Si Si 0.0817 0.0704 'International Tables Vol C Tables 4.2.6.8 and 6.1.1.4'

loop_
_geom_angle_atom_site_label_1
_geom_angle_atom_site_label_2
_geom_angle_atom_site_label_3
_geom_angle
_geom_angle_site_symmetry_1
_geom_angle_site_symmetry_3
_geom_angle_publ_flag
C2 C1 C6 117.3(3) . . ?
C2 C1 SI1 123.1(2) . . ?
C6 C1 SI1 119.6(2) . . ?
C3 C2 C1 121.1(3) . . ?
C3 C2 H2 119.5 . . ?
C1 C2 H2 119.5 . . ?
C4 C3 C2 120.7(3) . . ?
C4 C3 H3 119.7 . . ?
C2 C3 H3 119.7 . . ?
C3 C4 C5 119.8(3) . . ?
C3 C4 H4 120.1 . . ?
C5 C4 H4 120.1 . . ?
C6 C5 C4 119.6(3) . . ?
C6 C5 H5 120.2 . . ?
C4 C5 H5 120.2 . . ?
C5 C6 C1 121.5(3) . . ?
C5 C6 H6 119.2 . . ?
C1 C6 H6 119.2 . . ?
C12 C7 C8 117.8(3) . . ?
C12 C7 SI1 120.2(2) . . ?
C8 C7 SI1 121.9(2) . . ?
C9 C8 C7 120.4(3) . . ?
C9 C8 H8 119.8 . . ?
C7 C8 H8 119.8 . . ?
C10 C9 C8 121.0(3) . . ?
C10 C9 H9 119.5 . . ?
C8 C9 H9 119.5 . . ?
C9 C10 C11 119.1(3) . . ?
C9 C10 H10 120.4 . . ?
C11 C10 H10 120.4 . . ?
C12 C11 C10 119.9(3) . . ?
C12 C11 H11 120.1 . . ?
C10 C11 H11 120.1 . . ?
C11 C12 C7 121.8(3) . . ?
C11 C12 H12 119.1 . . ?
C7 C12 H12 119.1 . . ?
C18 C13 C14 117.9(3) . . ?
C18 C13 B1 121.1(3) . . ?
C14 C13 B1 121.0(2) . . ?
C15 C14 C13 119.9(3) . . ?
C15 C14 H14 120.1 . . ?
C13 C14 H14 120.1 . . ?
F1 C15 C14 118.8(3) . . ?
F1 C15 C16 118.4(3) . . ?
C14 C15 C16 122.8(3) . . ?
C17 C16 C15 115.7(3) . . ?
C17 C16 H16 122.1 . . ?
C15 C16 H16 122.1 . . ?
C18 C17 F2 119.7(3) . . ?
C18 C17 C16 123.5(3) . . ?
F2 C17 C16 116.8(3) . . ?
C17 C18 C13 120.1(3) . . ?
C17 C18 H18 119.9 . . ?
C13 C18 H18 119.9 . . ?
C20 C19 C24 117.7(2) . . ?
C20 C19 SI2 121.7(2) . . ?
C24 C19 SI2 120.6(2) . . ?
C19 C20 C21 120.8(3) . . ?
C19 C20 H20 119.6 . . ?
C21 C20 H20 119.6 . . ?
C22 C21 C20 121.0(3) . . ?
C22 C21 H21 119.5 . . ?
C20 C21 H21 119.5 . . ?
C21 C22 C23 118.8(3) . . ?
C21 C22 H22 120.6 . . ?
C23 C22 H22 120.6 . . ?
C22 C23 C24 121.2(3) . . ?
C22 C23 H23 119.4 . . ?
C24 C23 H23 119.4 . . ?
C23 C24 C19 120.4(3) . . ?
C23 C24 H24 119.8 . . ?
C19 C24 H24 119.8 . . ?
C26 C25 C30 116.5(3) . . ?
C26 C25 SI2 121.9(2) . . ?
C30 C25 SI2 121.5(2) . . ?
C27 C26 C25 121.8(3) . . ?
C27 C26 H26 119.1 . . ?
C25 C26 H26 119.1 . . ?
C28 C27 C26 119.9(3) . . ?
C28 C27 H27 120.0 . . ?
C26 C27 H27 120.0 . . ?
C27 C28 C29 119.4(3) . . ?
C27 C28 H28 120.3 . . ?
C29 C28 H28 120.3 . . ?
C30 C29 C28 120.6(3) . . ?
C30 C29 H29 119.7 . . ?
C28 C29 H29 119.7 . . ?
C29 C30 C25 121.6(3) . . ?
C29 C30 H30 119.2 . . ?
C25 C30 H30 119.2 . . ?
C32 C31 C36 118.5(2) . . ?
C32 C31 B2 120.7(2) . . ?
C36 C31 B2 120.6(2) . . ?
C33 C32 C31 119.5(2) . . ?
C33 C32 H32 120.2 . . ?
C31 C32 H32 120.2 . . ?
F3 C33 C34 117.6(2) . . ?
F3 C33 C32 119.5(2) . . ?
C34 C33 C32 123.0(3) . . ?
C35 C34 C33 116.0(3) . . ?
C35 C34 H34 122.0 . . ?
C33 C34 H34 122.0 . . ?
C36 C35 F4 118.9(3) . . ?
C36 C35 C34 123.9(2) . . ?
F4 C35 C34 117.2(3) . . ?
C35 C36 C31 119.1(2) . . ?
C35 C36 H36 120.5 . . ?
C31 C36 H36 120.5 . . ?
O1 B1 O2 121.3(3) 2_666 . ?
O1 B1 C13 118.9(3) 2_666 . ?
O2 B1 C13 119.7(2) . . ?
O4 B2 O3 121.5(2) . 2_655 ?
O4 B2 C31 119.9(2) . . ?
O3 B2 C31 118.6(2) 2_655 . ?
B1 O1 SI1 138.43(19) 2_666 . ?
B1 O2 SI1 154.5(2) . . ?
B2 O3 SI2 158.78(18) 2_655 . ?
B2 O4 SI2 143.69(16) . . ?
O2 SI1 O1 112.03(10) . . ?
O2 SI1 C1 107.49(12) . . ?
O1 SI1 C1 108.11(12) . . ?
O2 SI1 C7 107.24(12) . . ?
O1 SI1 C7 106.78(11) . . ?
C1 SI1 C7 115.28(12) . . ?
O3 SI2 O4 113.89(9) . . ?
O3 SI2 C25 106.96(11) . . ?
O4 SI2 C25 106.63(11) . . ?
O3 SI2 C19 108.33(11) . . ?
O4 SI2 C19 107.15(11) . . ?
C25 SI2 C19 114.05(11) . . ?

loop_
_geom_bond_atom_site_label_1
_geom_bond_atom_site_label_2
_geom_bond_distance
_geom_bond_site_symmetry_2
_geom_bond_publ_flag
C1 C2 1.391(4) . ?
C1 C6 1.396(4) . ?
C1 SI1 1.849(3) . ?
C2 C3 1.375(4) . ?
C2 H2 0.9500 . ?
C3 C4 1.368(4) . ?
C3 H3 0.9500 . ?
C4 C5 1.380(4) . ?
C4 H4 0.9500 . ?
C5 C6 1.379(4) . ?
C5 H5 0.9500 . ?
C6 H6 0.9500 . ?
C7 C12 1.388(4) . ?
C7 C8 1.395(4) . ?
C7 SI1 1.855(3) . ?
C8 C9 1.382(4) . ?
C8 H8 0.9500 . ?
C9 C10 1.377(4) . ?
C9 H9 0.9500 . ?
C10 C11 1.384(4) . ?
C10 H10 0.9500 . ?
C11 C12 1.377(4) . ?
C11 H11 0.9500 . ?
C12 H12 0.9500 . ?
C13 C18 1.391(4) . ?
C13 C14 1.394(4) . ?
C13 B1 1.561(4) . ?
C14 C15 1.367(4) . ?
C14 H14 0.9500 . ?
C15 F1 1.363(3) . ?
C15 C16 1.386(4) . ?
C16 C17 1.373(4) . ?
C16 H16 0.9500 . ?
C17 C18 1.356(4) . ?
C17 F2 1.361(3) . ?
C18 H18 0.9500 . ?
C19 C20 1.378(4) . ?
C19 C24 1.397(4) . ?
C19 SI2 1.850(3) . ?
C20 C21 1.398(4) . ?
C20 H20 0.9500 . ?
C21 C22 1.356(5) . ?
C21 H21 0.9500 . ?
C22 C23 1.372(5) . ?
C22 H22 0.9500 . ?
C23 C24 1.384(4) . ?
C23 H23 0.9500 . ?
C24 H24 0.9500 . ?
C25 C26 1.399(4) . ?
C25 C30 1.400(3) . ?
C25 SI2 1.847(3) . ?
C26 C27 1.386(4) . ?
C26 H26 0.9500 . ?
C27 C28 1.378(4) . ?
C27 H27 0.9500 . ?
C28 C29 1.381(4) . ?
C28 H28 0.9500 . ?
C29 C30 1.374(4) . ?
C29 H29 0.9500 . ?
C30 H30 0.9500 . ?
C31 C32 1.392(4) . ?
C31 C36 1.397(3) . ?
C31 B2 1.568(4) . ?
C32 C33 1.375(4) . ?
C32 H32 0.9500 . ?
C33 F3 1.360(3) . ?
C33 C34 1.374(4) . ?
C34 C35 1.373(4) . ?
C34 H34 0.9500 . ?
C35 C36 1.365(4) . ?
C35 F4 1.368(3) . ?
C36 H36 0.9500 . ?
B1 O1 1.361(3) 2_666 ?
B1 O2 1.362(3) . ?
B2 O4 1.350(3) . ?
B2 O3 1.361(3) 2_655 ?
O1 B1 1.361(3) 2_666 ?
O1 SI1 1.6391(19) . ?
O2 SI1 1.616(2) . ?
O3 B2 1.361(3) 2_655 ?
O3 SI2 1.6163(17) . ?
O4 SI2 1.6393(18) . ?

loop_
_geom_torsion_atom_site_label_1
_geom_torsion_atom_site_label_2
_geom_torsion_atom_site_label_3
_geom_torsion_atom_site_label_4
_geom_torsion
_geom_torsion_site_symmetry_1
_geom_torsion_site_symmetry_2
_geom_torsion_site_symmetry_3
_geom_torsion_site_symmetry_4
_geom_torsion_publ_flag
C6 C1 C2 C3 -0.6(4) . . . . ?
SI1 C1 C2 C3 177.1(2) . . . . ?
C1 C2 C3 C4 -0.5(5) . . . . ?
C2 C3 C4 C5 0.5(5) . . . . ?
C3 C4 C5 C6 0.5(5) . . . . ?
C4 C5 C6 C1 -1.7(5) . . . . ?
C2 C1 C6 C5 1.7(5) . . . . ?
SI1 C1 C6 C5 -176.1(3) . . . . ?
C12 C7 C8 C9 0.2(4) . . . . ?
SI1 C7 C8 C9 -177.0(3) . . . . ?
C7 C8 C9 C10 0.6(5) . . . . ?
C8 C9 C10 C11 -1.1(5) . . . . ?
C9 C10 C11 C12 0.8(5) . . . . ?
C10 C11 C12 C7 0.0(5) . . . . ?
C8 C7 C12 C11 -0.5(4) . . . . ?
SI1 C7 C12 C11 176.8(2) . . . . ?
C18 C13 C14 C15 -0.9(4) . . . . ?
B1 C13 C14 C15 179.3(3) . . . . ?
C13 C14 C15 F1 -179.5(2) . . . . ?
C13 C14 C15 C16 2.2(5) . . . . ?
F1 C15 C16 C17 -179.7(3) . . . . ?
C14 C15 C16 C17 -1.4(5) . . . . ?
C15 C16 C17 C18 -0.8(5) . . . . ?
C15 C16 C17 F2 179.8(3) . . . . ?
F2 C17 C18 C13 -178.6(2) . . . . ?
C16 C17 C18 C13 2.0(5) . . . . ?
C14 C13 C18 C17 -1.1(4) . . . . ?
B1 C13 C18 C17 178.7(3) . . . . ?
C24 C19 C20 C21 0.8(4) . . . . ?
SI2 C19 C20 C21 -175.9(3) . . . . ?
C19 C20 C21 C22 0.3(5) . . . . ?
C20 C21 C22 C23 -1.7(5) . . . . ?
C21 C22 C23 C24 2.0(5) . . . . ?
C22 C23 C24 C19 -0.9(5) . . . . ?
C20 C19 C24 C23 -0.5(4) . . . . ?
SI2 C19 C24 C23 176.2(2) . . . . ?
C30 C25 C26 C27 1.4(4) . . . . ?
SI2 C25 C26 C27 -176.5(2) . . . . ?
C25 C26 C27 C28 -1.0(4) . . . . ?
C26 C27 C28 C29 -0.6(5) . . . . ?
C27 C28 C29 C30 1.6(5) . . . . ?
C28 C29 C30 C25 -1.1(4) . . . . ?
C26 C25 C30 C29 -0.4(4) . . . . ?
SI2 C25 C30 C29 177.5(2) . . . . ?
C36 C31 C32 C33 -0.7(4) . . . . ?
B2 C31 C32 C33 176.0(2) . . . . ?
C31 C32 C33 F3 179.7(2) . . . . ?
C31 C32 C33 C34 -0.3(4) . . . . ?
F3 C33 C34 C35 -179.1(2) . . . . ?
C32 C33 C34 C35 0.9(4) . . . . ?
C33 C34 C35 C36 -0.5(4) . . . . ?
C33 C34 C35 F4 179.4(2) . . . . ?
F4 C35 C36 C31 179.6(2) . . . . ?
C34 C35 C36 C31 -0.5(4) . . . . ?
C32 C31 C36 C35 1.1(4) . . . . ?
B2 C31 C36 C35 -175.6(2) . . . . ?
C18 C13 B1 O1 -173.2(3) . . . 2_666 ?
C14 C13 B1 O1 6.6(4) . . . 2_666 ?
C18 C13 B1 O2 7.3(4) . . . . ?
C14 C13 B1 O2 -172.9(3) . . . . ?
C32 C31 B2 O4 172.6(2) . . . . ?
C36 C31 B2 O4 -10.7(4) . . . . ?
C32 C31 B2 O3 -7.5(4) . . . 2_655 ?
C36 C31 B2 O3 169.1(2) . . . 2_655 ?
O1 B1 O2 SI1 52.3(5) 2_666 . . . ?
C13 B1 O2 SI1 -128.2(4) . . . . ?
O3 B2 O4 SI2 -14.5(5) 2_655 . . . ?
C31 B2 O4 SI2 165.3(2) . . . . ?
B1 O2 SI1 O1 -65.1(4) . . . . ?
B1 O2 SI1 C1 53.6(4) . . . . ?
B1 O2 SI1 C7 178.1(4) . . . . ?
B1 O1 SI1 O2 31.4(3) 2_666 . . . ?
B1 O1 SI1 C1 -86.9(3) 2_666 . . . ?
B1 O1 SI1 C7 148.5(3) 2_666 . . . ?
C2 C1 SI1 O2 121.4(2) . . . . ?
C6 C1 SI1 O2 -60.9(3) . . . . ?
C2 C1 SI1 O1 -117.5(2) . . . . ?
C6 C1 SI1 O1 60.2(3) . . . . ?
C2 C1 SI1 C7 1.9(3) . . . . ?
C6 C1 SI1 C7 179.6(2) . . . . ?
C12 C7 SI1 O2 -63.4(2) . . . . ?
C8 C7 SI1 O2 113.7(2) . . . . ?
C12 C7 SI1 O1 176.3(2) . . . . ?
C8 C7 SI1 O1 -6.5(3) . . . . ?
C12 C7 SI1 C1 56.2(3) . . . . ?
C8 C7 SI1 C1 -126.6(2) . . . . ?
B2 O3 SI2 O4 -20.8(5) 2_655 . . . ?
B2 O3 SI2 C25 96.7(5) 2_655 . . . ?
B2 O3 SI2 C19 -139.9(5) 2_655 . . . ?
B2 O4 SI2 O3 19.8(3) . . . . ?
B2 O4 SI2 C25 -98.0(3) . . . . ?
B2 O4 SI2 C19 139.5(3) . . . . ?
C26 C25 SI2 O3 -0.5(2) . . . . ?
C30 C25 SI2 O3 -178.3(2) . . . . ?
C26 C25 SI2 O4 121.7(2) . . . . ?
C30 C25 SI2 O4 -56.1(2) . . . . ?
C26 C25 SI2 C19 -120.2(2) . . . . ?
C30 C25 SI2 C19 62.0(2) . . . . ?
C20 C19 SI2 O3 -23.6(3) . . . . ?
C24 C19 SI2 O3 159.8(2) . . . . ?
C20 C19 SI2 O4 -146.8(2) . . . . ?
C24 C19 SI2 O4 36.5(2) . . . . ?
C20 C19 SI2 C25 95.4(3) . . . . ?
C24 C19 SI2 C25 -81.2(2) . . . . ?
